data_2016632
loop_
_publ_author_name
'\"Ozdemir, Nam\?ik'
'Din\,cer, Muharrem'
'Dayan, Osman'
'\,Cetinkaya, Bekir'

_publ_section_title
Bis{2,6-bis[1-(4-fluorophenylimino)ethyl]pyridine}-1\k^3^<i>N</i>,<i>N</i>',<i>N</i>'';3\k^3^<i>N</i>,<i>N</i>',<i>N</i>''-di-\m-chlorido-1:2\k^2^<i>Cl</i>:<i>Cl</i>;2:3\k^2^<i>Cl</i>:<i>Cl</i>-trichlorido-1\k<i>Cl</i>,2\k<i>Cl</i>,3\k<i>Cl</i>-2-copper(I)-1,3-dicopper(II)
_journal_coeditor_code GA3087
_journal_issue 6
_journal_name_full 'Acta Crystallographica Section C'
_journal_page_first m224
_journal_page_last m227
_journal_paper_doi 10.1107/S0108270108012237
_journal_volume 64
_journal_year 2008
_chemical_formula_iupac '[Cu3 Cl5 (C21 H17 N3 F2)2]'
_chemical_formula_moiety 'C42 H34 Cl5 Cu3 F4 N6'
_chemical_formula_sum 'C42 H34 Cl5 Cu3 F4 N6'
_chemical_formula_weight 1066.62
_chemical_name_systematic
;
Bis{2,6-bis[1-(4-fluorophenylimino)ethyl]pyridine}-
1\k^3^N,N',N'';3\k^3^N,N',N''-di-\m-chlorido-trichlorido-1\lCl,2\kCl,3\kCl-
copper(I)dicopper(II)
;
_space_group_IT_number 14
_symmetry_cell_setting monoclinic
_symmetry_space_group_name_Hall '-P 2ybc'
_symmetry_space_group_name_H-M 'P 1 21/c 1'
_atom_sites_solution_hydrogens geom
_atom_sites_solution_primary direct
_atom_sites_solution_secondary difmap
_audit_creation_method SHELXL-97
_cell_angle_alpha 90.00
_cell_angle_beta 112.774(4)
_cell_angle_gamma 90.00
_cell_formula_units_Z 4
_cell_length_a 18.4646(9)
_cell_length_b 9.0930(3)
_cell_length_c 28.0986(14)
_cell_measurement_reflns_used 43031
_cell_measurement_temperature 296
_cell_measurement_theta_max 26.11
_cell_measurement_theta_min 1.56
_cell_volume 4349.9(4)
_computing_cell_refinement 'X-AREA (Stoe & Cie, 2002)'
_computing_data_collection 'X-AREA (Stoe & Cie, 2002)'
_computing_data_reduction 'X-RED32 (Stoe & Cie, 2002)'
_computing_molecular_graphics 'ORTEP-3 for Windows (Farrugia, 1997)'
_computing_publication_material 'WinGX (Farrugia, 1999) and PLATON (Spek, 2003)'
_computing_structure_refinement 'SHELXL97 (Sheldrick, 2008)'
_computing_structure_solution 'SHELXS97 (Sheldrick, 2008)'
_diffrn_ambient_temperature 296
_diffrn_detector_area_resol_mean 6.67
_diffrn_measured_fraction_theta_full 0.992
_diffrn_measured_fraction_theta_max 0.992
_diffrn_measurement_device_type 'Stoe IPDS-II'
_diffrn_measurement_method \w
_diffrn_radiation_monochromator 'plane graphite'
_diffrn_radiation_source 'sealed X-ray tube, 12 x 0.4 mm long-fine focus'
_diffrn_radiation_type MoK\a
_diffrn_radiation_wavelength 0.71073
_diffrn_reflns_av_R_equivalents 0.0568
_diffrn_reflns_av_sigmaI/netI 0.0379
_diffrn_reflns_limit_h_max 22
_diffrn_reflns_limit_h_min -22
_diffrn_reflns_limit_k_max 11
_diffrn_reflns_limit_k_min -11
_diffrn_reflns_limit_l_max 34
_diffrn_reflns_limit_l_min -34
_diffrn_reflns_number 39069
_diffrn_reflns_theta_full 26.05
_diffrn_reflns_theta_max 26.05
_diffrn_reflns_theta_min 1.56
_diffrn_standards_decay_% 0
_diffrn_standards_interval_count 0
_diffrn_standards_number 0
_exptl_absorpt_coefficient_mu 1.817
_exptl_absorpt_correction_T_max 0.8831
_exptl_absorpt_correction_T_min 0.5945
_exptl_absorpt_correction_type integration
_exptl_absorpt_process_details '(X-RED32; Stoe & Cie, 2002)'
_exptl_crystal_colour 'dark red'
_exptl_crystal_density_diffrn 1.629
_exptl_crystal_density_method 'not measured'
_exptl_crystal_description 'prismatic stick'
_exptl_crystal_F_000 2144
_exptl_crystal_size_max 0.62
_exptl_crystal_size_mid 0.31
_exptl_crystal_size_min 0.10
_refine_diff_density_max 0.312
_refine_diff_density_min -0.604
_refine_ls_extinction_method none
_refine_ls_goodness_of_fit_ref 1.012
_refine_ls_hydrogen_treatment constr
_refine_ls_matrix_type full
_refine_ls_number_parameters 545
_refine_ls_number_reflns 8530
_refine_ls_number_restraints 0
_refine_ls_restrained_S_all 1.012
_refine_ls_R_factor_all 0.0537
_refine_ls_R_factor_gt 0.0323
_refine_ls_shift/su_max 0.001
_refine_ls_shift/su_mean 0.000
_refine_ls_structure_factor_coef Fsqd
_refine_ls_weighting_details 'calc w=1/[\s^2^(Fo^2^)+(0.0361P)^2^] where P=(Fo^2^+2Fc^2^)/3'
_refine_ls_weighting_scheme calc
_refine_ls_wR_factor_gt 0.0666
_refine_ls_wR_factor_ref 0.0721
_reflns_number_gt 6353
_reflns_number_total 8530
_reflns_threshold_expression I>2\s(I)
_cod_data_source_file ga3087.cif
_cod_data_source_block I
_cod_original_sg_symbol_H-M 'P 21/c'
_cod_database_code 2016632
_cod_database_fobs_code 2016632

loop_
_symmetry_equiv_pos_as_xyz
'x, y, z'
'-x, y+1/2, -z+1/2'
'-x, -y, -z'
'x, -y-1/2, z-1/2'

loop_
_atom_site_type_symbol
_atom_site_label
_atom_site_fract_x
_atom_site_fract_y
_atom_site_fract_z
_atom_site_U_iso_or_equiv
_atom_site_adp_type
_atom_site_calc_flag
_atom_site_refinement_flags
_atom_site_occupancy
Cu Cu1 0.454008(18) 0.04742(4) 0.124655(12) 0.03725(8) Uani d . 1
Cu Cu2 0.66881(2) 0.24990(4) 0.140867(14) 0.05292(10) Uani d . 1
Cu Cu3 0.874668(18) -0.01527(3) 0.247785(12) 0.03684(8) Uani d . 1
Cl Cl1 0.36684(4) 0.10107(8) 0.15922(3) 0.04491(16) Uani d . 1
Cl Cl2 0.53127(4) 0.26183(8) 0.11538(3) 0.04861(17) Uani d . 1
Cl Cl3 0.70269(4) 0.40568(9) 0.09265(3) 0.05511(18) Uani d . 1
Cl Cl4 0.73171(4) 0.08096(9) 0.19944(3) 0.0576(2) Uani d . 1
Cl Cl5 0.94597(5) 0.18490(8) 0.26228(3) 0.05492(19) Uani d . 1
F F1 0.62302(12) 0.1957(2) 0.38307(7) 0.0723(5) Uani d . 1
F F2 0.13067(14) 0.4540(3) -0.00803(10) 0.0991(8) Uani d . 1
F F3 0.97175(13) 0.2763(2) 0.05611(8) 0.0757(6) Uani d . 1
F F4 0.88227(14) 0.4128(2) 0.45593(9) 0.0877(7) Uani d . 1
N N1 0.49090(12) -0.1095(2) 0.09283(8) 0.0387(5) Uani d . 1
N N2 0.54149(12) -0.0425(2) 0.18838(8) 0.0368(5) Uani d . 1
N N3 0.37827(12) 0.0651(2) 0.04839(8) 0.0392(5) Uani d . 1
N N4 0.85086(12) -0.2221(2) 0.24975(8) 0.0356(5) Uani d . 1
N N5 0.88536(12) -0.0907(2) 0.18149(8) 0.0376(5) Uani d . 1
N N6 0.85987(12) -0.0315(2) 0.31773(8) 0.0382(5) Uani d . 1
C C1 0.45585(16) -0.1304(3) 0.04205(10) 0.0425(6) Uani d . 1
C C2 0.47901(19) -0.2453(3) 0.01874(12) 0.0576(8) Uani d . 1
H H2 0.4557 -0.2599 -0.0167 0.069 Uiso calc R 1
C C3 0.5375(2) -0.3367(4) 0.04964(14) 0.0670(9) Uani d . 1
H H3 0.5543 -0.4140 0.0348 0.080 Uiso calc R 1
C C4 0.57178(19) -0.3161(3) 0.10245(13) 0.0569(8) Uani d . 1
H H4 0.6105 -0.3796 0.1233 0.068 Uiso calc R 1
C C5 0.54686(15) -0.1979(3) 0.12344(11) 0.0411(6) Uani d . 1
C C6 0.57556(15) -0.1557(3) 0.17872(10) 0.0399(6) Uani d . 1
C C7 0.63983(18) -0.2438(4) 0.21706(12) 0.0558(8) Uani d . 1
H H7A 0.6641 -0.1877 0.2482 0.084 Uiso calc R 1
H H7B 0.6783 -0.2675 0.2031 0.084 Uiso calc R 1
H H7C 0.6185 -0.3328 0.2247 0.084 Uiso calc R 1
C C8 0.56327(14) 0.0157(3) 0.23947(9) 0.0370(6) Uani d . 1
C C9 0.58153(16) 0.1628(3) 0.24735(11) 0.0449(6) Uani d . 1
H H9 0.5804 0.2214 0.2199 0.054 Uiso calc R 1
C C10 0.60145(17) 0.2238(3) 0.29567(11) 0.0497(7) Uani d . 1
H H10 0.6141 0.3230 0.3013 0.060 Uiso calc R 1
C C11 0.60226(17) 0.1351(4) 0.33512(11) 0.0503(7) Uani d . 1
C C12 0.58305(19) -0.0093(4) 0.32853(11) 0.0580(8) Uani d . 1
H H12 0.5830 -0.0660 0.3561 0.070 Uiso calc R 1
C C13 0.56341(17) -0.0712(3) 0.28003(11) 0.0507(7) Uani d . 1
H H13 0.5504 -0.1704 0.2747 0.061 Uiso calc R 1
C C14 0.39145(16) -0.0227(3) 0.01699(10) 0.0415(6) Uani d . 1
C C15 0.34862(19) -0.0256(4) -0.04010(11) 0.0583(8) Uani d . 1
H H15A 0.3174 0.0618 -0.0511 0.087 Uiso calc R 1
H H15B 0.3151 -0.1105 -0.0497 0.087 Uiso calc R 1
H H15C 0.3858 -0.0301 -0.0563 0.087 Uiso calc R 1
C C16 0.31398(15) 0.1671(3) 0.03098(9) 0.0412(6) Uani d . 1
C C17 0.32809(19) 0.3149(4) 0.03133(12) 0.0554(8) Uani d . 1
H H17 0.3791 0.3495 0.0406 0.066 Uiso calc R 1
C C18 0.2652(2) 0.4132(4) 0.01760(13) 0.0652(9) Uani d . 1
H H18 0.2734 0.5139 0.0170 0.078 Uiso calc R 1
C C19 0.1916(2) 0.3579(5) 0.00510(12) 0.0636(9) Uani d . 1
C C20 0.17698(18) 0.2125(5) 0.00554(12) 0.0638(9) Uani d . 1
H H20 0.1261 0.1786 -0.0025 0.077 Uiso calc R 1
C C21 0.23855(17) 0.1159(4) 0.01801(12) 0.0544(7) Uani d . 1
H H21 0.2293 0.0153 0.0177 0.065 Uiso calc R 1
C C22 0.83411(15) -0.2745(3) 0.28869(10) 0.0384(6) Uani d . 1
C C23 0.81603(17) -0.4203(3) 0.29051(11) 0.0484(7) Uani d . 1
H H23 0.8032 -0.4560 0.3173 0.058 Uiso calc R 1
C C24 0.81714(19) -0.5129(3) 0.25190(12) 0.0533(7) Uani d . 1
H H24 0.8057 -0.6123 0.2527 0.064 Uiso calc R 1
C C25 0.83526(17) -0.4577(3) 0.21198(12) 0.0501(7) Uani d . 1
H H25 0.8366 -0.5192 0.1859 0.060 Uiso calc R 1
C C26 0.85139(15) -0.3087(3) 0.21155(10) 0.0390(6) Uani d . 1
C C27 0.87070(15) -0.2285(3) 0.17218(10) 0.0409(6) Uani d . 1
C C28 0.8681(2) -0.3106(4) 0.12565(12) 0.0631(9) Uani d . 1
H H28A 0.8710 -0.2424 0.1004 0.095 Uiso calc R 1
H H28B 0.8199 -0.3651 0.1114 0.095 Uiso calc R 1
H H28C 0.9118 -0.3773 0.1352 0.095 Uiso calc R 1
C C29 0.90714(15) 0.0017(3) 0.14770(9) 0.0375(6) Uani d . 1
C C30 0.86428(17) 0.1262(3) 0.12785(11) 0.0501(7) Uani d . 1
H H30 0.8209 0.1481 0.1356 0.060 Uiso calc R 1
C C31 0.88493(19) 0.2195(4) 0.09642(12) 0.0559(8) Uani d . 1
H H31 0.8557 0.3035 0.0825 0.067 Uiso calc R 1
C C32 0.94935(18) 0.1848(3) 0.08645(11) 0.0513(7) Uani d . 1
C C33 0.99451(18) 0.0630(4) 0.10636(12) 0.0540(7) Uani d . 1
H H33 1.0385 0.0433 0.0990 0.065 Uiso calc R 1
C C34 0.97315(17) -0.0301(3) 0.13758(11) 0.0481(7) Uani d . 1
H H34 1.0029 -0.1134 0.1517 0.058 Uiso calc R 1
C C35 0.83813(15) -0.1586(3) 0.32710(10) 0.0394(6) Uani d . 1
C C36 0.81738(19) -0.1960(4) 0.37175(11) 0.0545(8) Uani d . 1
H H36A 0.8173 -0.1081 0.3907 0.082 Uiso calc R 1
H H36B 0.8553 -0.2639 0.3939 0.082 Uiso calc R 1
H H36C 0.7662 -0.2401 0.3595 0.082 Uiso calc R 1
C C37 0.86643(15) 0.0868(3) 0.35315(10) 0.0387(6) Uani d . 1
C C38 0.80436(17) 0.1819(3) 0.34349(12) 0.0510(7) Uani d . 1
H H38 0.7594 0.1725 0.3135 0.061 Uiso calc R 1
C C39 0.8093(2) 0.2919(4) 0.37887(13) 0.0577(8) Uani d . 1
H H39 0.7676 0.3560 0.3734 0.069 Uiso calc R 1
C C40 0.8765(2) 0.3034(4) 0.42149(13) 0.0566(8) Uani d . 1
C C41 0.93883(19) 0.2123(4) 0.43157(12) 0.0586(8) Uani d . 1
H H41 0.9839 0.2240 0.4613 0.070 Uiso calc R 1
C C42 0.93393(17) 0.1018(4) 0.39671(11) 0.0510(7) Uani d . 1
H H42 0.9759 0.0381 0.4027 0.061 Uiso calc R 1

loop_
_atom_site_aniso_label
_atom_site_aniso_U_11
_atom_site_aniso_U_22
_atom_site_aniso_U_33
_atom_site_aniso_U_12
_atom_site_aniso_U_13
_atom_site_aniso_U_23
Cu1 0.03682(16) 0.04031(18) 0.03284(16) 0.00851(13) 0.01154(13) -0.00051(13)
Cu2 0.0620(2) 0.0475(2) 0.0485(2) 0.00086(18) 0.02058(18) -0.00043(17)
Cu3 0.04182(17) 0.03449(17) 0.03585(16) -0.00376(13) 0.01683(14) -0.00150(13)
Cl1 0.0445(4) 0.0472(4) 0.0470(4) 0.0091(3) 0.0221(3) 0.0006(3)
Cl2 0.0401(3) 0.0534(4) 0.0515(4) -0.0014(3) 0.0168(3) 0.0093(3)
Cl3 0.0510(4) 0.0498(4) 0.0663(5) 0.0001(3) 0.0246(4) 0.0089(4)
Cl4 0.0405(4) 0.0693(5) 0.0630(5) 0.0116(3) 0.0199(3) 0.0226(4)
Cl5 0.0602(4) 0.0485(4) 0.0595(4) -0.0197(3) 0.0269(4) -0.0124(3)
F1 0.0872(14) 0.0847(14) 0.0428(10) 0.0020(11) 0.0229(10) -0.0168(9)
F2 0.0801(15) 0.1068(19) 0.1000(17) 0.0570(14) 0.0235(13) 0.0195(14)
F3 0.0946(14) 0.0693(13) 0.0774(13) -0.0027(11) 0.0490(12) 0.0249(11)
F4 0.1060(17) 0.0773(15) 0.0915(16) -0.0025(13) 0.0510(14) -0.0407(12)
N1 0.0372(11) 0.0384(12) 0.0396(12) 0.0047(10) 0.0137(10) -0.0025(10)
N2 0.0336(10) 0.0382(12) 0.0363(11) 0.0015(9) 0.0110(9) 0.0008(9)
N3 0.0373(11) 0.0436(13) 0.0333(11) 0.0038(10) 0.0098(9) -0.0002(10)
N4 0.0350(11) 0.0365(12) 0.0333(11) -0.0012(9) 0.0109(9) -0.0009(9)
N5 0.0396(11) 0.0378(13) 0.0355(11) 0.0000(9) 0.0146(9) 0.0014(9)
N6 0.0407(11) 0.0403(13) 0.0345(11) -0.0008(10) 0.0155(9) -0.0002(9)
C1 0.0430(14) 0.0440(16) 0.0402(15) 0.0007(12) 0.0159(12) -0.0047(12)
C2 0.066(2) 0.0548(19) 0.0482(17) 0.0094(16) 0.0179(15) -0.0171(15)
C3 0.075(2) 0.055(2) 0.068(2) 0.0180(18) 0.0250(18) -0.0192(17)
C4 0.0580(18) 0.0441(17) 0.065(2) 0.0172(15) 0.0202(16) -0.0029(15)
C5 0.0380(14) 0.0381(14) 0.0465(15) 0.0044(11) 0.0155(12) -0.0012(12)
C6 0.0334(13) 0.0398(15) 0.0451(15) 0.0019(11) 0.0136(11) 0.0029(12)
C7 0.0528(17) 0.0554(19) 0.0545(18) 0.0194(15) 0.0155(14) 0.0096(15)
C8 0.0318(12) 0.0417(15) 0.0337(13) 0.0039(11) 0.0087(10) 0.0013(11)
C9 0.0494(16) 0.0435(16) 0.0427(15) 0.0040(13) 0.0190(13) 0.0042(12)
C10 0.0528(17) 0.0433(16) 0.0514(17) 0.0035(13) 0.0184(14) -0.0039(13)
C11 0.0454(15) 0.064(2) 0.0398(16) 0.0036(14) 0.0152(13) -0.0092(14)
C12 0.064(2) 0.070(2) 0.0393(16) -0.0073(17) 0.0194(15) 0.0053(15)
C13 0.0531(17) 0.0502(18) 0.0428(16) -0.0109(14) 0.0118(13) 0.0012(13)
C14 0.0430(14) 0.0438(16) 0.0355(14) -0.0019(12) 0.0127(11) -0.0034(12)
C15 0.066(2) 0.064(2) 0.0379(15) 0.0075(16) 0.0121(14) -0.0072(14)
C16 0.0415(14) 0.0504(17) 0.0287(13) 0.0095(12) 0.0104(11) 0.0022(12)
C17 0.0548(18) 0.0514(19) 0.0546(18) 0.0082(15) 0.0154(15) 0.0035(15)
C18 0.080(2) 0.0497(19) 0.058(2) 0.0189(18) 0.0186(18) 0.0077(15)
C19 0.057(2) 0.086(3) 0.0440(17) 0.0338(19) 0.0146(15) 0.0117(17)
C20 0.0421(16) 0.092(3) 0.0536(19) 0.0168(17) 0.0146(14) 0.0160(18)
C21 0.0487(17) 0.062(2) 0.0493(17) 0.0058(15) 0.0158(14) 0.0081(15)
C22 0.0365(13) 0.0412(15) 0.0345(13) -0.0008(11) 0.0105(11) 0.0036(11)
C23 0.0555(17) 0.0427(17) 0.0446(16) -0.0086(13) 0.0166(14) 0.0063(13)
C24 0.0647(19) 0.0338(15) 0.0567(18) -0.0068(14) 0.0183(15) 0.0032(13)
C25 0.0580(17) 0.0391(16) 0.0516(17) -0.0048(13) 0.0195(14) -0.0088(13)
C26 0.0382(13) 0.0364(14) 0.0394(14) -0.0020(11) 0.0117(11) -0.0022(11)
C27 0.0382(14) 0.0468(17) 0.0351(13) -0.0013(12) 0.0115(11) -0.0018(12)
C28 0.086(2) 0.064(2) 0.0481(18) -0.0190(18) 0.0357(17) -0.0182(16)
C29 0.0397(13) 0.0406(15) 0.0314(13) -0.0011(11) 0.0129(11) 0.0007(11)
C30 0.0487(16) 0.0550(18) 0.0502(17) 0.0077(14) 0.0230(14) 0.0083(14)
C31 0.0610(19) 0.0506(18) 0.0579(19) 0.0108(15) 0.0249(16) 0.0159(15)
C32 0.0616(18) 0.0499(18) 0.0470(16) -0.0018(15) 0.0260(15) 0.0095(14)
C33 0.0544(17) 0.0577(19) 0.0597(19) 0.0002(15) 0.0331(15) 0.0055(15)
C34 0.0483(16) 0.0495(17) 0.0510(16) 0.0095(13) 0.0241(13) 0.0113(13)
C35 0.0358(13) 0.0461(16) 0.0344(13) -0.0034(12) 0.0113(11) 0.0017(12)
C36 0.067(2) 0.0589(19) 0.0473(17) -0.0127(16) 0.0330(15) -0.0019(14)
C37 0.0451(14) 0.0398(15) 0.0361(14) -0.0031(12) 0.0213(12) 0.0011(11)
C38 0.0483(16) 0.0551(19) 0.0484(16) 0.0072(14) 0.0172(13) 0.0009(14)
C39 0.067(2) 0.0528(19) 0.062(2) 0.0141(16) 0.0345(17) 0.0030(15)
C40 0.073(2) 0.0507(18) 0.0585(19) -0.0048(16) 0.0394(18) -0.0125(15)
C41 0.0527(18) 0.071(2) 0.0503(18) -0.0085(16) 0.0184(15) -0.0183(16)
C42 0.0460(16) 0.0569(19) 0.0505(17) 0.0023(14) 0.0192(14) -0.0080(14)

loop_
_atom_type_symbol
_atom_type_description
_atom_type_scat_dispersion_real
_atom_type_scat_dispersion_imag
_atom_type_scat_source
C C 0.0033 0.0016 'International Tables Vol C Tables 4.2.6.8 and 6.1.1.4'
H H 0.0000 0.0000 'International Tables Vol C Tables 4.2.6.8 and 6.1.1.4'
N N 0.0061 0.0033 'International Tables Vol C Tables 4.2.6.8 and 6.1.1.4'
F F 0.0171 0.0103 'International Tables Vol C Tables 4.2.6.8 and 6.1.1.4'
Cl Cl 0.1484 0.1585 'International Tables Vol C Tables 4.2.6.8 and 6.1.1.4'
Cu Cu 0.3201 1.2651 'International Tables Vol C Tables 4.2.6.8 and 6.1.1.4'

loop_
_geom_angle_atom_site_label_1
_geom_angle_atom_site_label_2
_geom_angle_atom_site_label_3
_geom_angle
_geom_angle_publ_flag
N1 Cu1 N2 79.16(9) yes
N1 Cu1 N3 78.25(9) yes
N2 Cu1 N3 157.24(8) yes
N1 Cu1 Cl1 143.28(7) yes
N2 Cu1 Cl1 99.40(6) yes
N3 Cu1 Cl1 97.00(6) yes
N1 Cu1 Cl2 102.11(7) yes
N2 Cu1 Cl2 96.52(6) yes
N3 Cu1 Cl2 90.90(7) yes
Cl1 Cu1 Cl2 114.43(3) yes
Cl3 Cu2 Cl4 134.91(3) yes
Cl3 Cu2 Cl2 108.13(3) yes
Cl4 Cu2 Cl2 116.69(3) yes
N4 Cu3 N5 78.77(9) yes
N4 Cu3 N6 77.93(9) yes
N5 Cu3 N6 156.49(9) yes
N4 Cu3 Cl5 158.17(7) yes
N5 Cu3 Cl5 100.56(6) yes
N6 Cu3 Cl5 99.90(6) yes
N4 Cu3 Cl4 98.36(6) yes
N5 Cu3 Cl4 94.16(6) yes
N6 Cu3 Cl4 92.24(6) yes
Cl5 Cu3 Cl4 103.44(3) yes
Cu2 Cl2 Cu1 121.71(3) yes
Cu2 Cl4 Cu3 138.68(4) yes
C5 N1 C1 122.7(2) ?
C5 N1 Cu1 118.02(18) ?
C1 N1 Cu1 119.13(18) ?
C6 N2 C8 122.3(2) ?
C6 N2 Cu1 114.60(17) ?
C8 N2 Cu1 123.05(16) ?
C14 N3 C16 121.4(2) ?
C14 N3 Cu1 115.71(18) ?
C16 N3 Cu1 122.91(16) ?
C26 N4 C22 121.6(2) ?
C26 N4 Cu3 118.54(17) ?
C22 N4 Cu3 119.81(17) ?
C27 N5 C29 121.7(2) ?
C27 N5 Cu3 114.88(17) ?
C29 N5 Cu3 123.41(17) ?
C35 N6 C37 118.7(2) ?
C35 N6 Cu3 114.93(17) ?
C37 N6 Cu3 126.19(16) ?
N1 C1 C2 120.2(3) ?
N1 C1 C14 112.3(2) ?
C2 C1 C14 127.4(3) ?
C3 C2 C1 117.9(3) ?
C3 C2 H2 121.0 ?
C1 C2 H2 121.0 ?
C2 C3 C4 121.2(3) ?
C2 C3 H3 119.4 ?
C4 C3 H3 119.4 ?
C3 C4 C5 118.2(3) ?
C3 C4 H4 120.9 ?
C5 C4 H4 120.9 ?
N1 C5 C4 119.7(3) ?
N1 C5 C6 113.2(2) ?
C4 C5 C6 127.0(3) ?
N2 C6 C5 114.9(2) ?
N2 C6 C7 126.4(3) ?
C5 C6 C7 118.6(2) ?
C6 C7 H7A 109.5 ?
C6 C7 H7B 109.5 ?
H7A C7 H7B 109.5 ?
C6 C7 H7C 109.5 ?
H7A C7 H7C 109.5 ?
H7B C7 H7C 109.5 ?
C9 C8 C13 120.0(3) ?
C9 C8 N2 118.4(2) ?
C13 C8 N2 121.5(2) ?
C8 C9 C10 120.3(3) ?
C8 C9 H9 119.8 ?
C10 C9 H9 119.8 ?
C11 C10 C9 118.5(3) ?
C11 C10 H10 120.8 ?
C9 C10 H10 120.8 ?
C12 C11 F1 119.0(3) ?
C12 C11 C10 122.8(3) ?
F1 C11 C10 118.2(3) ?
C11 C12 C13 118.9(3) ?
C11 C12 H12 120.5 ?
C13 C12 H12 120.5 ?
C8 C13 C12 119.5(3) ?
C8 C13 H13 120.2 ?
C12 C13 H13 120.2 ?
N3 C14 C15 126.1(3) ?
N3 C14 C1 114.4(2) ?
C15 C14 C1 119.4(2) ?
C14 C15 H15A 109.5 ?
C14 C15 H15B 109.5 ?
H15A C15 H15B 109.5 ?
C14 C15 H15C 109.5 ?
H15A C15 H15C 109.5 ?
H15B C15 H15C 109.5 ?
C17 C16 C21 120.3(3) ?
C17 C16 N3 120.2(3) ?
C21 C16 N3 119.4(3) ?
C16 C17 C18 119.4(3) ?
C16 C17 H17 120.3 ?
C18 C17 H17 120.3 ?
C19 C18 C17 118.4(3) ?
C19 C18 H18 120.8 ?
C17 C18 H18 120.8 ?
C20 C19 F2 119.0(3) ?
C20 C19 C18 122.8(3) ?
F2 C19 C18 118.2(4) ?
C19 C20 C21 118.7(3) ?
C19 C20 H20 120.6 ?
C21 C20 H20 120.6 ?
C20 C21 C16 120.3(3) ?
C20 C21 H21 119.8 ?
C16 C21 H21 119.8 ?
N4 C22 C23 120.8(3) ?
N4 C22 C35 112.3(2) ?
C23 C22 C35 126.9(2) ?
C22 C23 C24 118.8(3) ?
C22 C23 H23 120.6 ?
C24 C23 H23 120.6 ?
C23 C24 C25 119.8(3) ?
C23 C24 H24 120.1 ?
C25 C24 H24 120.1 ?
C24 C25 C26 118.8(3) ?
C24 C25 H25 120.6 ?
C26 C25 H25 120.6 ?
N4 C26 C25 120.0(2) ?
N4 C26 C27 112.9(2) ?
C25 C26 C27 127.1(3) ?
N5 C27 C26 114.9(2) ?
N5 C27 C28 126.8(3) ?
C26 C27 C28 118.3(3) ?
C27 C28 H28A 109.5 ?
C27 C28 H28B 109.5 ?
H28A C28 H28B 109.5 ?
C27 C28 H28C 109.5 ?
H28A C28 H28C 109.5 ?
H28B C28 H28C 109.5 ?
C30 C29 C34 120.3(3) ?
C30 C29 N5 119.1(2) ?
C34 C29 N5 120.5(2) ?
C29 C30 C31 120.6(3) ?
C29 C30 H30 119.7 ?
C31 C30 H30 119.7 ?
C32 C31 C30 118.0(3) ?
C32 C31 H31 121.0 ?
C30 C31 H31 121.0 ?
C31 C32 F3 119.2(3) ?
C31 C32 C33 123.1(3) ?
F3 C32 C33 117.7(3) ?
C32 C33 C34 118.5(3) ?
C32 C33 H33 120.8 ?
C34 C33 H33 120.8 ?
C33 C34 C29 119.5(3) ?
C33 C34 H34 120.2 ?
C29 C34 H34 120.2 ?
N6 C35 C36 125.6(3) ?
N6 C35 C22 114.8(2) ?
C36 C35 C22 119.5(2) ?
C35 C36 H36A 109.5 ?
C35 C36 H36B 109.5 ?
H36A C36 H36B 109.5 ?
C35 C36 H36C 109.5 ?
H36A C36 H36C 109.5 ?
H36B C36 H36C 109.5 ?
C42 C37 C38 120.8(3) ?
C42 C37 N6 119.7(2) ?
C38 C37 N6 119.5(2) ?
C37 C38 C39 119.5(3) ?
C37 C38 H38 120.2 ?
C39 C38 H38 120.2 ?
C40 C39 C38 118.2(3) ?
C40 C39 H39 120.9 ?
C38 C39 H39 120.9 ?
C39 C40 C41 123.4(3) ?
C39 C40 F4 118.5(3) ?
C41 C40 F4 118.1(3) ?
C40 C41 C42 118.6(3) ?
C40 C41 H41 120.7 ?
C42 C41 H41 120.7 ?
C37 C42 C41 119.4(3) ?
C37 C42 H42 120.3 ?
C41 C42 H42 120.3 ?

loop_
_geom_bond_atom_site_label_1
_geom_bond_atom_site_label_2
_geom_bond_distance
_geom_bond_publ_flag
Cu1 N1 1.942(2) yes
Cu1 N2 2.060(2) yes
Cu1 N3 2.063(2) yes
Cu1 Cl1 2.2320(7) yes
Cu1 Cl2 2.4884(8) yes
Cu2 Cl3 2.2111(8) yes
Cu2 Cl4 2.2221(8) yes
Cu2 Cl2 2.3594(8) yes
Cu3 N4 1.937(2) yes
Cu3 N5 2.065(2) yes
Cu3 N6 2.092(2) yes
Cu3 Cl5 2.1903(8) yes
Cu3 Cl4 2.6082(8) yes
F1 C11 1.366(3) ?
F2 C19 1.358(4) ?
F3 C32 1.365(3) ?
F4 C40 1.363(4) ?
N1 C5 1.329(3) ?
N1 C1 1.333(3) ?
N2 C6 1.289(3) yes
N2 C8 1.434(3) ?
N3 C14 1.281(3) yes
N3 C16 1.435(3) ?
N4 C26 1.335(3) ?
N4 C22 1.335(3) ?
N5 C27 1.287(3) yes
N5 C29 1.437(3) ?
N6 C35 1.283(3) yes
N6 C37 1.439(3) ?
C1 C2 1.385(4) ?
C1 C14 1.490(4) ?
C2 C3 1.373(5) ?
C2 H2 0.9300 ?
C3 C4 1.382(5) ?
C3 H3 0.9300 ?
C4 C5 1.387(4) ?
C4 H4 0.9300 ?
C5 C6 1.484(4) ?
C6 C7 1.490(4) ?
C7 H7A 0.9600 ?
C7 H7B 0.9600 ?
C7 H7C 0.9600 ?
C8 C9 1.376(4) ?
C8 C13 1.386(4) ?
C9 C10 1.378(4) ?
C9 H9 0.9300 ?
C10 C11 1.366(4) ?
C10 H10 0.9300 ?
C11 C12 1.354(5) ?
C12 C13 1.387(4) ?
C12 H12 0.9300 ?
C13 H13 0.9300 ?
C14 C15 1.489(4) ?
C15 H15A 0.9600 ?
C15 H15B 0.9600 ?
C15 H15C 0.9600 ?
C16 C17 1.368(4) ?
C16 C21 1.377(4) ?
C17 C18 1.396(4) ?
C17 H17 0.9300 ?
C18 C19 1.361(5) ?
C18 H18 0.9300 ?
C19 C20 1.351(5) ?
C20 C21 1.371(4) ?
C20 H20 0.9300 ?
C21 H21 0.9300 ?
C22 C23 1.373(4) ?
C22 C35 1.490(4) ?
C23 C24 1.380(4) ?
C23 H23 0.9300 ?
C24 C25 1.383(4) ?
C24 H24 0.9300 ?
C25 C26 1.387(4) ?
C25 H25 0.9300 ?
C26 C27 1.479(4) ?
C27 C28 1.491(4) ?
C28 H28A 0.9600 ?
C28 H28B 0.9600 ?
C28 H28C 0.9600 ?
C29 C30 1.370(4) ?
C29 C34 1.385(4) ?
C30 C31 1.380(4) ?
C30 H30 0.9300 ?
C31 C32 1.360(4) ?
C31 H31 0.9300 ?
C32 C33 1.369(4) ?
C33 C34 1.381(4) ?
C33 H33 0.9300 ?
C34 H34 0.9300 ?
C35 C36 1.486(4) ?
C36 H36A 0.9600 ?
C36 H36B 0.9600 ?
C36 H36C 0.9600 ?
C37 C42 1.374(4) ?
C37 C38 1.376(4) ?
C38 C39 1.388(4) ?
C38 H38 0.9300 ?
C39 C40 1.354(5) ?
C39 H39 0.9300 ?
C40 C41 1.357(5) ?
C41 C42 1.382(4) ?
C41 H41 0.9300 ?
C42 H42 0.9300 ?

loop_
_geom_hbond_atom_site_label_D
_geom_hbond_atom_site_label_H
_geom_hbond_atom_site_label_A
_geom_hbond_site_symmetry_A
_geom_hbond_distance_DH
_geom_hbond_distance_HA
_geom_hbond_distance_DA
_geom_hbond_angle_DHA
C9 H9 Cl2 . 0.93 2.74 3.572(3) 149
C7 H7B Cg1 . 0.96 2.81 3.518(3) 131
C36 H36C Cl1 2_645 0.96 2.72 3.666(3) 169
C10 H10 Cl1 2_655 0.93 2.73 3.626(3) 162
C13 H13 Cl1 2_645 0.93 2.81 3.428(3) 125
